data_1529413
loop_
_publ_author_name
'A.M. Astakhov'
'A.D. Vasiliev'
'M.S. Molokeev'
'A.M. Sirotinin'
'R.S. Stepanov'

_publ_section_title
;
 Crystal and molecular structure of nitraminotetrazoles and
 nitramino-1,2,4-triazoles. V. 5-nitraminotetrazole methylammonium salt
;
_journal_issue 3
_journal_name_full 'Journal of Structural Chemistry'
_journal_page_first 517
_journal_page_last 522
_journal_paper_doi 10.1007/s10947-006-0132-z
_journal_volume 46
_journal_year 2005
_chemical_formula_sum 'C2 H2 N7 O2'
_chemical_formula_weight 156.10
_space_group_crystal_system monoclinic
_space_group_IT_number 14
_space_group_name_Hall '-P 2yn'
_space_group_name_H-M_alt 'P 1 21/n 1'
_symmetry_space_group_name_Hall '-P 2yn'
_symmetry_space_group_name_H-M 'P 1 21/n 1'
_atom_sites_solution_hydrogens mixed
_audit_creation_method SHELXL-2014/7
_cell_angle_alpha 90
_cell_angle_beta 96.24(2)
_cell_angle_gamma 90
_cell_formula_units_Z 8
_cell_length_a 6.541(2)
_cell_length_b 19.157(4)
_cell_length_c 10.726(2)
_cell_measurement_temperature 293(2)
_cell_volume 1336.1(6)
_computing_structure_refinement 'SHELXL-2014/7 (Sheldrick, 2014)'
_diffrn_ambient_temperature 293(2)
_diffrn_measured_fraction_theta_full 0.987
_diffrn_measured_fraction_theta_max 0.989
_diffrn_radiation_type CuK\a
_diffrn_radiation_wavelength 1.54178
_diffrn_reflns_av_R_equivalents 0.0157
_diffrn_reflns_av_unetI/netI 0.0132
_diffrn_reflns_laue_measured_fraction_full 0.987
_diffrn_reflns_laue_measured_fraction_max 0.989
_diffrn_reflns_limit_h_max 0
_diffrn_reflns_limit_h_min -7
_diffrn_reflns_limit_k_max 23
_diffrn_reflns_limit_k_min 0
_diffrn_reflns_limit_l_max 13
_diffrn_reflns_limit_l_min -12
_diffrn_reflns_number 2729
_diffrn_reflns_point_group_measured_fraction_full 0.987
_diffrn_reflns_point_group_measured_fraction_max 0.989
_diffrn_reflns_theta_full 25.000
_diffrn_reflns_theta_max 70.144
_diffrn_reflns_theta_min 4.616
_exptl_absorpt_coefficient_mu 1.198
_exptl_crystal_density_diffrn 1.552
_exptl_crystal_F_000 632
_refine_diff_density_max 0.330
_refine_diff_density_min -0.291
_refine_diff_density_rms 0.106
_refine_ls_extinction_coef 0.0029(3)
_refine_ls_extinction_expression Fc^*^=kFc[1+0.001xFc^2^\l^3^/sin(2\q)]^-1/4^
_refine_ls_extinction_method 'SHELXL-2014/7 (Sheldrick 2014'
_refine_ls_goodness_of_fit_ref 1.019
_refine_ls_hydrogen_treatment refU
_refine_ls_matrix_type full
_refine_ls_number_parameters 236
_refine_ls_number_reflns 2506
_refine_ls_number_restraints 0
_refine_ls_restrained_S_all 1.019
_refine_ls_R_factor_all 0.0442
_refine_ls_R_factor_gt 0.0400
_refine_ls_shift/su_max 0.075
_refine_ls_shift/su_mean 0.006
_refine_ls_structure_factor_coef Fsqd
_refine_ls_weighting_details 'w=1/[\s^2^(Fo^2^)+(0.0381P)^2^+1.1307P] where P=(Fo^2^+2Fc^2^)/3'
_refine_ls_weighting_scheme calc
_refine_ls_wR_factor_gt 0.0997
_refine_ls_wR_factor_ref 0.1016
_reflns_Friedel_coverage 0.000
_reflns_friedel_fraction_full .
_reflns_friedel_fraction_max .
_reflns_number_gt 2251
_reflns_number_total 2506
_reflns_threshold_expression 'I > 2\s(I)'
_cod_data_source_file C4H4N14O4.cif
_cod_data_source_block a
_cod_database_code 1529413
_shelx_shelxl_version_number 2014/7
_shelx_space_group_comment
;
The symmetry employed for this shelxl refinement is uniquely defined
by the following loop, which should always be used as a source of
symmetry information in preference to the above space-group names.
They are only intended as comments.
;

loop_
_space_group_symop_operation_xyz
'x, y, z'
'-x+1/2, y+1/2, -z+1/2'
'-x, -y, -z'
'x-1/2, -y-1/2, z-1/2'

loop_
_atom_site_label
_atom_site_type_symbol
_atom_site_fract_x
_atom_site_fract_y
_atom_site_fract_z
_atom_site_U_iso_or_equiv
_atom_site_adp_type
_atom_site_occupancy
_atom_site_site_symmetry_order
_atom_site_calc_flag
_atom_site_refinement_flags_posn
_atom_site_refinement_flags_adp
_atom_site_refinement_flags_occupancy
_atom_site_disorder_assembly
_atom_site_disorder_group
O1 O 0.1642(2) 0.65844(7) 0.67326(13) 0.0385(3) Uani 1 1 d . . . . .
N1 N 0.2219(3) 0.58200(8) 0.33876(14) 0.0361(4) Uani 1 1 d . . . . .
N2 N 0.1993(2) 0.61215(8) 0.44962(15) 0.0300(3) Uani 1 1 d . . . . .
N3 N 0.1235(2) 0.71879(8) 0.62838(15) 0.0333(4) Uani 1 1 d . . . . .
N4 N 0.1149(3) 0.73331(8) 0.50910(15) 0.0354(4) Uani 1 1 d . . . . .
C1 C 0.1543(3) 0.67972(9) 0.42928(17) 0.0297(4) Uani 1 1 d . . . . .
N5 N 0.1492(3) 0.69211(8) 0.30744(16) 0.0411(4) Uani 1 1 d . . . . .
N6 N 0.1928(3) 0.63040(9) 0.25483(15) 0.0418(4) Uani 1 1 d . . . . .
O2 O 0.0868(3) 0.76779(7) 0.69983(15) 0.0542(4) Uani 1 1 d . . . . .
N7 N 0.2392(3) 0.97637(8) 0.55320(14) 0.0346(4) Uani 1 1 d . . . . .
N8 N 0.2027(2) 0.90183(8) 0.78233(14) 0.0303(3) Uani 1 1 d . . . . .
O3 O 0.2079(2) 0.91222(7) 0.54200(13) 0.0441(4) Uani 1 1 d . . . . .
N9 N 0.2218(3) 0.94878(8) 0.96068(15) 0.0387(4) Uani 1 1 d . . . . .
N10 N 0.2534(3) 1.00990(8) 0.66078(14) 0.0344(4) Uani 1 1 d . . . . .
O4 O 0.2579(3) 1.01310(8) 0.45758(13) 0.0507(4) Uani 1 1 d . . . . .
N11 N 0.2441(3) 1.00047(8) 0.87709(14) 0.0371(4) Uani 1 1 d . . . . .
C2 C 0.2322(3) 0.97036(9) 0.76525(16) 0.0284(4) Uani 1 1 d . . . . .
N12 N 0.1965(3) 0.88920(8) 0.90520(15) 0.0360(4) Uani 1 1 d . . . . .
N13 N 0.1948(3) 0.42968(9) 0.25922(17) 0.0376(4) Uani 1 1 d . . . . .
C3 C 0.3335(4) 0.36923(12) 0.2686(2) 0.0539(6) Uani 1 1 d . . . . .
H3A H 0.4725 0.3848 0.2657 0.113(8) Uiso 1 1 calc R U . . .
H3B H 0.2958 0.3380 0.1998 0.113(8) Uiso 1 1 calc R U . . .
H3C H 0.3230 0.3453 0.3463 0.113(8) Uiso 1 1 calc R U . . .
N14 N 0.2226(3) 0.16090(11) 0.5265(2) 0.0510(5) Uani 1 1 d . . . . .
C4 C 0.3970(4) 0.20656(13) 0.5117(2) 0.0529(6) Uani 1 1 d . . . . .
H4A H 0.4072 0.2415 0.5763 0.096(6) Uiso 1 1 calc R U . . .
H4B H 0.3773 0.2287 0.4310 0.096(6) Uiso 1 1 calc R U . . .
H4C H 0.5211 0.1795 0.5181 0.096(6) Uiso 1 1 calc R U . . .
H1 H 0.211(3) 0.5898(12) 0.520(2) 0.040(6) Uiso 1 1 d . . . . .
H2 H 0.219(4) 0.4585(14) 0.324(3) 0.055(7) Uiso 1 1 d . . . . .
H4 H 0.188(3) 0.8693(12) 0.730(2) 0.041(6) Uiso 1 1 d . . . . .
H5 H 0.207(4) 0.4537(15) 0.183(3) 0.071(8) Uiso 1 1 d . . . . .
H6 H 0.225(7) 0.153(2) 0.621(4) 0.134(16) Uiso 1 1 d . . . . .
H7 H 0.210(6) 0.126(2) 0.480(4) 0.107(14) Uiso 1 1 d . . . . .
H8 H 0.101(6) 0.1845(19) 0.514(3) 0.101(12) Uiso 1 1 d . . . . .
H10 H 0.057(7) 0.419(2) 0.266(4) 0.124(14) Uiso 1 1 d . . . . .

loop_
_atom_site_aniso_label
_atom_site_aniso_U_11
_atom_site_aniso_U_22
_atom_site_aniso_U_33
_atom_site_aniso_U_23
_atom_site_aniso_U_13
_atom_site_aniso_U_12
O1 0.0483(8) 0.0283(7) 0.0394(7) 0.0016(5) 0.0069(6) 0.0044(6)
N1 0.0426(9) 0.0325(8) 0.0334(8) -0.0019(6) 0.0056(7) 0.0002(7)
N2 0.0345(8) 0.0253(7) 0.0304(8) 0.0014(6) 0.0046(6) 0.0024(6)
N3 0.0337(8) 0.0242(7) 0.0431(9) -0.0033(6) 0.0094(7) -0.0022(6)
N4 0.0411(9) 0.0242(7) 0.0418(9) 0.0014(6) 0.0085(7) 0.0018(6)
C1 0.0274(9) 0.0242(8) 0.0375(9) 0.0036(7) 0.0038(7) -0.0023(7)
N5 0.0531(10) 0.0323(8) 0.0381(9) 0.0054(7) 0.0058(7) 0.0005(7)
N6 0.0543(11) 0.0373(9) 0.0340(8) 0.0008(7) 0.0064(7) -0.0004(8)
O2 0.0809(12) 0.0300(7) 0.0562(9) -0.0125(7) 0.0275(8) -0.0019(7)
N7 0.0425(9) 0.0287(8) 0.0329(8) -0.0006(6) 0.0052(7) 0.0011(6)
N8 0.0364(8) 0.0241(7) 0.0307(8) -0.0032(6) 0.0042(6) -0.0013(6)
O3 0.0677(10) 0.0274(7) 0.0373(7) -0.0071(5) 0.0061(7) -0.0035(6)
N9 0.0509(10) 0.0342(8) 0.0307(8) -0.0023(6) 0.0035(7) -0.0011(7)
N10 0.0464(9) 0.0254(7) 0.0321(8) -0.0029(6) 0.0068(7) -0.0027(6)
O4 0.0809(12) 0.0397(8) 0.0329(7) 0.0063(6) 0.0135(7) -0.0005(7)
N11 0.0514(10) 0.0287(8) 0.0312(8) -0.0043(6) 0.0045(7) -0.0041(7)
C2 0.0289(9) 0.0238(8) 0.0323(9) -0.0040(7) 0.0028(7) -0.0006(7)
N12 0.0427(9) 0.0316(8) 0.0337(8) 0.0009(6) 0.0047(7) -0.0005(7)
N13 0.0453(11) 0.0327(9) 0.0349(9) -0.0021(7) 0.0046(7) 0.0027(7)
C3 0.0596(14) 0.0487(13) 0.0532(13) 0.0040(10) 0.0059(11) 0.0185(11)
N14 0.0438(11) 0.0371(10) 0.0725(15) 0.0118(10) 0.0080(10) 0.0045(8)
C4 0.0585(14) 0.0513(13) 0.0490(13) -0.0101(10) 0.0065(10) -0.0112(11)

loop_
_atom_type_symbol
_atom_type_description
_atom_type_scat_dispersion_real
_atom_type_scat_dispersion_imag
_atom_type_scat_source
C C 0.0181 0.0091 'International Tables Vol C Tables 4.2.6.8 and 6.1.1.4'
N N 0.0311 0.0180 'International Tables Vol C Tables 4.2.6.8 and 6.1.1.4'
O O 0.0492 0.0322 'International Tables Vol C Tables 4.2.6.8 and 6.1.1.4'
H H 0.0000 0.0000 'International Tables Vol C Tables 4.2.6.8 and 6.1.1.4'

loop_
_geom_angle_atom_site_label_1
_geom_angle_atom_site_label_2
_geom_angle_atom_site_label_3
_geom_angle
_geom_angle_site_symmetry_1
_geom_angle_site_symmetry_3
N6 N1 N2 106.62(15) . .
C1 N2 N1 108.31(15) . .
O2 N3 O1 119.81(16) . .
O2 N3 N4 116.74(15) . .
O1 N3 N4 123.44(15) . .
N3 N4 C1 117.34(15) . .
N5 C1 N2 108.38(16) . .
N5 C1 N4 119.51(16) . .
N2 C1 N4 132.11(17) . .
C1 N5 N6 105.71(15) . .
N1 N6 N5 110.98(15) . .
O3 N7 O4 120.01(15) . .
O3 N7 N10 124.06(15) . .
O4 N7 N10 115.93(15) . .
C2 N8 N12 109.25(15) . .
N12 N9 N11 111.06(15) . .
N7 N10 C2 116.31(15) . .
C2 N11 N9 106.32(15) . .
N11 C2 N8 107.29(16) . .
N11 C2 N10 119.85(16) . .
N8 C2 N10 132.85(16) . .
N9 N12 N8 106.08(14) . .

loop_
_geom_bond_atom_site_label_1
_geom_bond_atom_site_label_2
_geom_bond_distance
_geom_bond_site_symmetry_2
O1 N3 1.269(2) .
N1 N6 1.292(2) .
N1 N2 1.345(2) .
N2 C1 1.340(2) .
N3 O2 1.251(2) .
N3 N4 1.304(2) .
N4 C1 1.379(2) .
C1 N5 1.325(2) .
N5 N6 1.354(2) .
N7 O3 1.249(2) .
N7 O4 1.261(2) .
N7 N10 1.315(2) .
N8 C2 1.342(2) .
N8 N12 1.345(2) .
N9 N12 1.290(2) .
N9 N11 1.354(2) .
N10 C2 1.372(2) .
N11 C2 1.326(2) .
N13 C3 1.468(3) .
N14 C4 1.460(3) .

_cod_database_fobs_code 1529413
